data_7113081
loop_
_publ_author_name
'Forgan, Ross S.'
'Friedman, Douglas C.'
'Stern, Charlotte L.'
'Bruns, Carson J.'
'Stoddart, J. Fraser'

_publ_section_title
;
 Directed self-assembly of a ring-in-ring complex.
;
_journal_issue 32
_journal_name_full 'Chemical communications (Cambridge, England)'
_journal_page_first 5861
_journal_page_last 5863
_journal_paper_doi 10.1039/c0cc00776e
_journal_volume 46
_journal_year 2010
_chemical_formula_sum 'C117 H162.5 F48 N18.5 O15.5 P8 Pd2'
_chemical_formula_weight 3448.72
_chemical_name_systematic
;
?
;
_space_group_IT_number 14
_symmetry_cell_setting monoclinic
_symmetry_space_group_name_Hall '-P 2yn'
_symmetry_space_group_name_H-M 'P 1 21/n 1'
_atom_sites_solution_hydrogens geom
_atom_sites_solution_primary direct
_atom_sites_solution_secondary difmap
_audit_creation_method SHELXL-97
_cell_angle_alpha 90.00
_cell_angle_beta 92.9360(10)
_cell_angle_gamma 90.00
_cell_formula_units_Z 2
_cell_length_a 18.2493(3)
_cell_length_b 17.8612(3)
_cell_length_c 23.4887(3)
_cell_measurement_reflns_used 9839
_cell_measurement_temperature 100(2)
_cell_measurement_theta_max 27.28
_cell_measurement_theta_min 2.32
_cell_volume 7646.2(2)
_computing_cell_refinement 'SAINT V7.23A (Bruker, 2005)'
_computing_data_collection 'APEX2 V2.1-4 (Bruker, 2007)'
_computing_data_reduction 'Bruker SAINT'
_computing_molecular_graphics 'Bruker SHELXTL'
_computing_publication_material 'Bruker SHELXTL'
_computing_structure_refinement 'SHELXL-97 (Sheldrick, 2008)'
_computing_structure_solution 'SHELXS-97 (Sheldrick, 2008)'
_diffrn_ambient_temperature 100(2)
_diffrn_measured_fraction_theta_full 0.998
_diffrn_measured_fraction_theta_max 0.998
_diffrn_measurement_device_type 'CCD area detector'
_diffrn_measurement_method 'phi and omega scans'
_diffrn_radiation_monochromator graphite
_diffrn_radiation_source 'fine-focus sealed tube'
_diffrn_radiation_type MoK\a
_diffrn_radiation_wavelength 0.71073
_diffrn_reflns_av_R_equivalents 0.0630
_diffrn_reflns_av_sigmaI/netI 0.0550
_diffrn_reflns_limit_h_max 26
_diffrn_reflns_limit_h_min -26
_diffrn_reflns_limit_k_max 25
_diffrn_reflns_limit_k_min -25
_diffrn_reflns_limit_l_max 33
_diffrn_reflns_limit_l_min -33
_diffrn_reflns_number 139290
_diffrn_reflns_theta_full 30.46
_diffrn_reflns_theta_max 30.46
_diffrn_reflns_theta_min 1.74
_exptl_absorpt_coefficient_mu 0.439
_exptl_absorpt_correction_T_max 0.9393
_exptl_absorpt_correction_T_min 0.8505
_exptl_absorpt_correction_type numerical
_exptl_absorpt_process_details face-indexed
_exptl_crystal_colour red
_exptl_crystal_density_diffrn 1.498
_exptl_crystal_density_method 'not measured'
_exptl_crystal_description block
_exptl_crystal_F_000 3524
_exptl_crystal_size_max 0.673
_exptl_crystal_size_mid 0.401
_exptl_crystal_size_min 0.224
_refine_diff_density_max 2.036
_refine_diff_density_min -0.784
_refine_diff_density_rms 0.123
_refine_ls_extinction_method none
_refine_ls_goodness_of_fit_ref 1.004
_refine_ls_hydrogen_treatment constr
_refine_ls_matrix_type full
_refine_ls_number_parameters 1124
_refine_ls_number_reflns 23188
_refine_ls_number_restraints 212
_refine_ls_restrained_S_all 1.229
_refine_ls_R_factor_all 0.1270
_refine_ls_R_factor_gt 0.0781
_refine_ls_shift/su_max 0.010
_refine_ls_shift/su_mean 0.001
_refine_ls_structure_factor_coef Fsqd
_refine_ls_weighting_details 'calc w=1/[\s^2^(Fo^2^)+(0.1861P)^2^+3.3797P] where P=(Fo^2^+2Fc^2^)/3'
_refine_ls_weighting_scheme calc
_refine_ls_wR_factor_gt 0.2422
_refine_ls_wR_factor_ref 0.2840
_reflns_number_gt 13668
_reflns_number_total 23188
_reflns_threshold_expression >2sigma(I)
_cod_data_source_file c0cc00776e.txt
_cod_data_source_block n0049
_cod_depositor_comments
;
The following automatic conversions were performed:

'_symmetry_cell_setting' value 'Monoclinic' changed to 'monoclinic'
according to
/usr/data/users/saulius/automatic-downloads/retrospective/RSC/lib/dictionaries/cif_core.dic
dictionary named 'cif_core.dic' version 2.4.2 from 2011-04-26.

Automatic conversion script
Id: cif_fix_values 2281 2013-09-26 08:29:07Z andrius 
;
_cod_original_sg_symbol_H-M P2(1)/n
_cod_original_formula_sum 'C117 H162.50 F48 N18.50 O15.50 P8 Pd2'
_cod_database_code 7113081

loop_
_symmetry_equiv_pos_as_xyz
'x, y, z'
'-x+1/2, y+1/2, -z+1/2'
'-x, -y, -z'
'x-1/2, -y-1/2, z-1/2'

loop_
_atom_site_label
_atom_site_type_symbol
_atom_site_fract_x
_atom_site_fract_y
_atom_site_fract_z
_atom_site_U_iso_or_equiv
_atom_site_adp_type
_atom_site_occupancy
_atom_site_symmetry_multiplicity
_atom_site_calc_flag
_atom_site_refinement_flags
_atom_site_disorder_assembly
_atom_site_disorder_group
Pd1 Pd 0.33701(2) 0.51212(2) 0.154368(15) 0.03506(14) Uani 1 1 d . . .
P1 P 0.68101(11) 0.52494(9) 0.12744(7) 0.0535(4) Uani 1 1 d D . .
P2 P 0.34738(11) 0.25827(9) 0.13180(8) 0.0575(4) Uani 1 1 d . . .
P3 P 0.0000 0.5000 0.5000 0.0779(10) Uani 1 2 d S . .
O1 O 0.4379(2) 0.3534(2) 0.37532(17) 0.0479(9) Uani 1 1 d . E .
O2 O 0.5265(3) 0.2512(3) 0.3102(2) 0.0660(13) Uani 1 1 d . . .
O3 O 0.6575(3) 0.2859(2) 0.2558(2) 0.0703(14) Uani 1 1 d . . .
O4A O 0.8147(5) 0.3055(3) 0.2858(3) 0.0274(15) Uani 0.50 1 d P A 11
O4B O 0.8194(9) 0.3446(13) 0.2935(9) 0.193(13) Uani 0.50 1 d PD B 12
O5 O 0.3914(2) 0.6135(2) 0.52828(19) 0.0484(9) Uani 1 1 d . . .
O6 O 0.2765(2) 0.7108(2) 0.56126(17) 0.0517(10) Uani 1 1 d . . .
O7 O 0.1380(2) 0.6705(3) 0.59732(19) 0.0571(11) Uani 1 1 d . . .
O8 O 0.1589(4) 0.2985(4) 0.5825(3) 0.075(2) Uani 0.75 1 d P C 8
F1 F 0.6936(3) 0.4839(3) 0.18647(18) 0.0823(15) Uani 1 1 d D . .
F2 F 0.6134(3) 0.4749(3) 0.1101(3) 0.130(3) Uani 1 1 d D . .
F3 F 0.6685(3) 0.5663(2) 0.06790(17) 0.0855(14) Uani 1 1 d D . .
F4 F 0.7502(3) 0.5767(3) 0.1426(2) 0.1070(19) Uani 1 1 d D . .
F5 F 0.7326(3) 0.4663(3) 0.09983(19) 0.0799(13) Uani 1 1 d D . .
F6 F 0.6308(4) 0.5847(3) 0.1552(2) 0.142(3) Uani 1 1 d D . .
F7 F 0.3680(3) 0.1808(3) 0.1043(4) 0.144(3) Uani 1 1 d . . .
F8 F 0.4325(3) 0.2802(3) 0.1414(3) 0.115(2) Uani 1 1 d . . .
F9 F 0.3454(6) 0.2939(4) 0.0703(2) 0.183(4) Uani 1 1 d . . .
F10 F 0.3291(3) 0.3377(3) 0.1555(2) 0.0930(17) Uani 1 1 d . . .
F11 F 0.2630(2) 0.2377(2) 0.12177(18) 0.0678(11) Uani 1 1 d . . .
F12 F 0.3478(4) 0.2229(4) 0.1914(3) 0.129(3) Uani 1 1 d . . .
F13 F 0.0594(4) 0.5658(7) 0.5086(4) 0.1043(18) Uani 0.618(5) 1 d P D 1
F14 F 0.0553(4) 0.4544(7) 0.4633(4) 0.1043(18) Uani 0.618(5) 1 d P D 1
F15 F 0.0334(4) 0.4556(7) 0.5554(4) 0.1043(18) Uani 0.618(5) 1 d P D 1
F13B F 0.0653(6) 0.5390(11) 0.4716(7) 0.1043(18) Uani 0.382(5) 1 d P D 2
F14B F 0.0548(6) 0.4286(10) 0.5140(6) 0.1043(18) Uani 0.382(5) 1 d P D 2
F15B F 0.0239(6) 0.5334(11) 0.5603(6) 0.1043(18) Uani 0.382(5) 1 d P D 2
N1 N 0.2362(3) 0.5147(3) 0.1100(2) 0.0464(11) Uani 1 1 d . . .
N2 N 0.3823(3) 0.5274(3) 0.0760(2) 0.0527(13) Uani 1 1 d . . .
N3 N 0.2950(2) 0.5052(2) 0.23296(18) 0.0336(8) Uani 1 1 d . . .
N4 N 0.2056(2) 0.4979(2) 0.52132(18) 0.0363(9) Uani 1 1 d . . .
N6 N 0.2469(2) 0.4983(2) 0.62072(17) 0.0329(9) Uani 1 1 d . . .
N5 N 0.4371(2) 0.5084(2) 0.19680(17) 0.0311(8) Uani 1 1 d . . .
N7 N 0.5560(4) 0.7348(3) 0.3341(3) 0.0677(16) Uani 1 1 d . . .
N8 N 0.1288(4) 0.4719(4) 0.7052(3) 0.0772(19) Uani 1 1 d . . .
N9 N 0.0694(7) 0.5190(6) 0.2225(5) 0.127(4) Uani 1 1 d . . .
C1 C 0.2539(4) 0.5117(4) 0.0479(3) 0.0635(18) Uani 1 1 d . . .
H1A H 0.2616 0.4589 0.0367 0.076 Uiso 1 1 calc R . .
H1B H 0.2119 0.5316 0.0243 0.076 Uiso 1 1 calc R . .
C2 C 0.3215(4) 0.5564(5) 0.0369(3) 0.0665(19) Uani 1 1 d . . .
H2A H 0.3344 0.5507 -0.0033 0.080 Uiso 1 1 calc R . .
H2B H 0.3129 0.6102 0.0444 0.080 Uiso 1 1 calc R . .
C3 C 0.1902(3) 0.4491(4) 0.1232(3) 0.0575(16) Uani 1 1 d . . .
H3A H 0.1768 0.4518 0.1630 0.086 Uiso 1 1 calc R . .
H3B H 0.2179 0.4030 0.1173 0.086 Uiso 1 1 calc R . .
H3C H 0.1457 0.4492 0.0981 0.086 Uiso 1 1 calc R . .
C4 C 0.1971(4) 0.5858(5) 0.1199(3) 0.069(2) Uani 1 1 d . . .
H4A H 0.1521 0.5878 0.0952 0.103 Uiso 1 1 calc R . .
H4B H 0.2288 0.6281 0.1111 0.103 Uiso 1 1 calc R . .
H4C H 0.1844 0.5886 0.1599 0.103 Uiso 1 1 calc R . .
C5 C 0.4425(4) 0.5866(4) 0.0758(3) 0.0675(18) Uani 1 1 d . . .
H5A H 0.4851 0.5696 0.0995 0.101 Uiso 1 1 calc R . .
H5B H 0.4242 0.6337 0.0911 0.101 Uiso 1 1 calc R . .
H5C H 0.4571 0.5945 0.0367 0.101 Uiso 1 1 calc R . .
C6 C 0.4165(4) 0.4581(4) 0.0565(3) 0.0602(16) Uani 1 1 d . . .
H6A H 0.3792 0.4187 0.0521 0.090 Uiso 1 1 calc R . .
H6B H 0.4549 0.4422 0.0847 0.090 Uiso 1 1 calc R . .
H6C H 0.4382 0.4670 0.0199 0.090 Uiso 1 1 calc R . .
C7 C 0.2943(3) 0.4398(3) 0.2624(2) 0.0377(10) Uani 1 1 d . . .
H7 H 0.3059 0.3948 0.2433 0.045 Uiso 1 1 calc R . .
C8 C 0.2775(3) 0.4361(3) 0.3187(2) 0.0370(10) Uani 1 1 d . . .
H8 H 0.2783 0.3892 0.3379 0.044 Uiso 1 1 calc R . .
C9 C 0.2594(3) 0.5010(2) 0.3475(2) 0.0313(9) Uani 1 1 d . . .
C10 C 0.2588(3) 0.5684(3) 0.3169(2) 0.0384(10) Uani 1 1 d . . .
H10 H 0.2460 0.6139 0.3348 0.046 Uiso 1 1 calc R . .
C11 C 0.2770(3) 0.5680(3) 0.2600(2) 0.0383(10) Uani 1 1 d . . .
H11 H 0.2767 0.6140 0.2397 0.046 Uiso 1 1 calc R . .
C12 C 0.2421(2) 0.4997(3) 0.4086(2) 0.0310(9) Uani 1 1 d . . .
C13 C 0.2267(3) 0.4319(3) 0.4365(2) 0.0371(10) Uani 1 1 d . . .
H13 H 0.2291 0.3856 0.4167 0.045 Uiso 1 1 calc R . .
C14 C 0.2083(3) 0.4336(3) 0.4922(2) 0.0400(11) Uani 1 1 d . . .
H14 H 0.1972 0.3880 0.5107 0.048 Uiso 1 1 calc R . .
C15 C 0.2209(3) 0.5640(3) 0.4961(2) 0.0369(10) Uani 1 1 d . . .
H15 H 0.2188 0.6093 0.5172 0.044 Uiso 1 1 calc R . .
C16 C 0.2393(3) 0.5655(3) 0.4401(2) 0.0359(10) Uani 1 1 d . . .
H16 H 0.2502 0.6120 0.4227 0.043 Uiso 1 1 calc R . .
C17 C 0.1825(3) 0.4987(3) 0.5802(2) 0.0406(12) Uani 1 1 d . . .
H17A H 0.1517 0.4542 0.5869 0.049 Uiso 1 1 calc R . .
H17B H 0.1527 0.5439 0.5864 0.049 Uiso 1 1 calc R . .
C18 C 0.4667(3) 0.5707(3) 0.2172(2) 0.0385(11) Uani 1 1 d . . .
H18 H 0.4432 0.6169 0.2078 0.046 Uiso 1 1 calc R . .
C19 C 0.5310(3) 0.5720(3) 0.2522(2) 0.0364(10) Uani 1 1 d . . .
H19 H 0.5508 0.6181 0.2660 0.044 Uiso 1 1 calc R . .
C20 C 0.5654(2) 0.5051(2) 0.26630(19) 0.0277(8) Uani 1 1 d . . .
C21 C 0.5348(3) 0.4394(3) 0.2433(2) 0.0344(10) Uani 1 1 d . . .
H21 H 0.5577 0.3925 0.2512 0.041 Uiso 1 1 calc R . .
C22 C 0.4713(3) 0.4428(3) 0.2093(2) 0.0371(10) Uani 1 1 d . . .
H22 H 0.4508 0.3977 0.1941 0.045 Uiso 1 1 calc R . .
C23 C 0.6317(2) 0.5039(2) 0.30511(19) 0.0274(8) Uani 1 1 d . . .
C24 C 0.6648(3) 0.5698(3) 0.3246(3) 0.0454(13) Uani 1 1 d . . .
H24 H 0.6450 0.6166 0.3123 0.055 Uiso 1 1 calc R . .
C25 C 0.7255(3) 0.5680(3) 0.3613(3) 0.0469(14) Uani 1 1 d . . .
H25 H 0.7481 0.6133 0.3741 0.056 Uiso 1 1 calc R . .
C26 C 0.7231(3) 0.4370(3) 0.3610(2) 0.0481(15) Uani 1 1 d . . .
H26 H 0.7444 0.3910 0.3737 0.058 Uiso 1 1 calc R . .
C27 C 0.6622(4) 0.4364(3) 0.3243(2) 0.0487(15) Uani 1 1 d . . .
H27 H 0.6409 0.3903 0.3121 0.058 Uiso 1 1 calc R . .
C28 C 0.4100(2) 0.5016(2) 0.4776(2) 0.0325(10) Uani 1 1 d . . .
C29 C 0.3946(2) 0.4606(3) 0.5273(2) 0.0353(10) Uani 1 1 d . E .
H29 H 0.3857 0.4858 0.5619 0.042 Uiso 1 1 calc R . .
C30 C 0.3927(3) 0.3848(3) 0.5247(2) 0.0419(11) Uani 1 1 d . . .
H30 H 0.3824 0.3571 0.5579 0.050 Uiso 1 1 calc R E .
C31 C 0.4057(3) 0.3460(3) 0.4739(2) 0.0428(11) Uani 1 1 d . E .
H31 H 0.4030 0.2929 0.4730 0.051 Uiso 1 1 calc R . .
C32 C 0.4223(3) 0.3847(3) 0.4259(2) 0.0379(10) Uani 1 1 d . . .
C33 C 0.4255(2) 0.4647(3) 0.4269(2) 0.0335(10) Uani 1 1 d . E .
C34 C 0.4423(3) 0.5068(3) 0.3780(2) 0.0409(11) Uani 1 1 d . . .
H34 H 0.4530 0.4819 0.3436 0.049 Uiso 1 1 calc R E .
C35 C 0.4429(3) 0.5828(3) 0.3804(3) 0.0527(15) Uani 1 1 d . E .
H35 H 0.4544 0.6105 0.3475 0.063 Uiso 1 1 calc R . .
C36 C 0.4271(3) 0.6215(3) 0.4301(3) 0.0488(14) Uani 1 1 d . . .
H36 H 0.4279 0.6746 0.4308 0.059 Uiso 1 1 calc R E .
C37 C 0.4103(2) 0.5819(3) 0.4781(2) 0.0386(11) Uani 1 1 d . E .
C38A C 0.3888(9) 0.6966(8) 0.5187(6) 0.044(3) Uani 0.50 1 d P E 7
H38A H 0.4387 0.7182 0.5179 0.052 Uiso 0.50 1 calc PR E 7
H38B H 0.3607 0.7094 0.4829 0.052 Uiso 0.50 1 calc PR E 7
C39A C 0.3501(6) 0.7225(6) 0.5701(5) 0.045(2) Uani 0.50 1 d P E 7
H39A H 0.3686 0.6944 0.6042 0.054 Uiso 0.50 1 calc PR E 7
H39B H 0.3598 0.7764 0.5767 0.054 Uiso 0.50 1 calc PR E 7
C38B C 0.4018(8) 0.6912(8) 0.5448(6) 0.040(3) Uani 0.50 1 d P E 8
H38C H 0.4455 0.7117 0.5270 0.048 Uiso 0.50 1 calc PR E 8
H38D H 0.4101 0.6947 0.5867 0.048 Uiso 0.50 1 calc PR E 8
C39B C 0.3364(6) 0.7354(6) 0.5266(5) 0.043(2) Uani 0.50 1 d P E 8
H39C H 0.3460 0.7895 0.5325 0.052 Uiso 0.50 1 calc PR E 8
H39D H 0.3235 0.7269 0.4856 0.052 Uiso 0.50 1 calc PR E 8
C40 C 0.2223(5) 0.7633(4) 0.5691(6) 0.115(4) Uani 1 1 d . E .
H40A H 0.2240 0.8024 0.5393 0.138 Uiso 1 1 calc R F 9
H40B H 0.2307 0.7876 0.6067 0.138 Uiso 1 1 calc R F 9
C41A C 0.1472(9) 0.7254(9) 0.5657(7) 0.053(5) Uani 0.50 1 d P E 9
H41A H 0.1100 0.7636 0.5742 0.064 Uiso 0.50 1 calc PR E 9
H41B H 0.1368 0.7090 0.5258 0.064 Uiso 0.50 1 calc PR E 9
C41B C 0.1598(11) 0.7537(11) 0.5846(11) 0.079(6) Uani 0.50 1 d P E 10
H41C H 0.1248 0.7737 0.5547 0.095 Uiso 0.50 1 calc PR E 10
H41D H 0.1539 0.7837 0.6195 0.095 Uiso 0.50 1 calc PR E 10
C42 C 0.0874(3) 0.6733(4) 0.6410(3) 0.0622(17) Uani 1 1 d . . .
H42A H 0.0791 0.6220 0.6554 0.075 Uiso 1 1 calc R . .
H42B H 0.0398 0.6928 0.6252 0.075 Uiso 1 1 calc R . .
C43 C 0.4279(4) 0.2726(3) 0.3703(3) 0.0593(17) Uani 1 1 d . . .
H43A H 0.3762 0.2591 0.3761 0.071 Uiso 1 1 calc R E .
H43B H 0.4596 0.2465 0.3995 0.071 Uiso 1 1 calc R . .
C44 C 0.4482(4) 0.2504(4) 0.3123(3) 0.068(2) Uani 1 1 d . E .
H44A H 0.4292 0.1996 0.3033 0.082 Uiso 1 1 calc R . .
H44B H 0.4262 0.2857 0.2838 0.082 Uiso 1 1 calc R . .
C45 C 0.5493(5) 0.2130(4) 0.2620(4) 0.078(2) Uani 1 1 d . . .
H45A H 0.5294 0.2383 0.2270 0.094 Uiso 1 1 calc R . .
H45B H 0.5301 0.1612 0.2620 0.094 Uiso 1 1 calc R . .
C46 C 0.6307(5) 0.2116(4) 0.2624(4) 0.071(2) Uani 1 1 d . . .
H46A H 0.6508 0.1902 0.2988 0.085 Uiso 1 1 calc R . .
H46B H 0.6467 0.1796 0.2309 0.085 Uiso 1 1 calc R . .
C47 C 0.7123(5) 0.2913(5) 0.2188(4) 0.076(2) Uani 1 1 d D . .
H47A H 0.7190 0.3446 0.2088 0.091 Uiso 1 1 calc R G 11
H47B H 0.6974 0.2642 0.1833 0.091 Uiso 1 1 calc R G 11
C48A C 0.7838(5) 0.2607(5) 0.2418(4) 0.0262(17) Uani 0.50 1 d P A 11
H48A H 0.7763 0.2094 0.2564 0.031 Uiso 0.50 1 calc PR A 11
H48B H 0.8183 0.2575 0.2107 0.031 Uiso 0.50 1 calc PR A 11
C49A C 0.8831(15) 0.2741(9) 0.3072(12) 0.048(4) Uani 0.50 1 d P . 11
H49A H 0.9187 0.2731 0.2768 0.057 Uiso 0.50 1 calc PR . 11
H49B H 0.8757 0.2223 0.3207 0.057 Uiso 0.50 1 calc PR . 11
C48B C 0.7807(10) 0.3224(19) 0.2407(9) 0.37(5) Uani 0.50 1 d PD B 12
H48C H 0.7836 0.3688 0.2177 0.447 Uiso 0.50 1 calc PR B 12
H48D H 0.8165 0.2880 0.2243 0.447 Uiso 0.50 1 calc PR B 12
C49B C 0.8909(14) 0.3033(17) 0.3106(11) 0.097(10) Uani 0.50 1 d P . 12
H49C H 0.8822 0.2486 0.3119 0.117 Uiso 0.50 1 calc PR . 12
H49D H 0.9284 0.3134 0.2825 0.117 Uiso 0.50 1 calc PR . 12
C50 C 0.0365(7) 0.2696(8) 0.5325(5) 0.091(4) Uani 0.75 1 d P C 8
H50A H 0.0602 0.2478 0.4998 0.137 Uiso 0.75 1 calc PR C 8
H50B H 0.0099 0.3150 0.5203 0.137 Uiso 0.75 1 calc PR C 8
H50C H 0.0021 0.2333 0.5474 0.137 Uiso 0.75 1 calc PR C 8
C51 C 0.0933(6) 0.2890(6) 0.5778(5) 0.075(3) Uani 0.75 1 d P C 8
H51A H 0.0740 0.3360 0.5936 0.090 Uiso 0.75 1 calc PR C 8
H51B H 0.0852 0.2506 0.6073 0.090 Uiso 0.75 1 calc PR C 8
C52 C 0.2686(8) 0.2208(9) 0.5456(14) 0.141(10) Uani 0.75 1 d P C 8
H52A H 0.2754 0.2288 0.5049 0.211 Uiso 0.75 1 calc PR C 8
H52B H 0.2894 0.1722 0.5572 0.211 Uiso 0.75 1 calc PR C 8
H52C H 0.2936 0.2607 0.5677 0.211 Uiso 0.75 1 calc PR C 8
C53 C 0.1885(12) 0.2220(9) 0.5562(11) 0.168(9) Uani 0.75 1 d P C 8
H53A H 0.1779 0.1805 0.5824 0.202 Uiso 0.75 1 calc PR C 8
H53B H 0.1607 0.2122 0.5196 0.202 Uiso 0.75 1 calc PR C 8
C54 C 0.5041(5) 0.7697(4) 0.3367(4) 0.073(2) Uani 1 1 d . . .
C55 C 0.4364(7) 0.8154(6) 0.3413(6) 0.124(4) Uani 1 1 d . . .
H55A H 0.3932 0.7844 0.3317 0.186 Uiso 1 1 calc R . .
H55B H 0.4375 0.8577 0.3147 0.186 Uiso 1 1 calc R . .
H55C H 0.4339 0.8343 0.3803 0.186 Uiso 1 1 calc R . .
C56 C 0.1257(5) 0.5039(5) 0.7476(5) 0.084(3) Uani 1 1 d . . .
C57 C 0.1185(6) 0.5494(8) 0.8011(5) 0.123(4) Uani 1 1 d . . .
H57A H 0.0857 0.5919 0.7930 0.184 Uiso 1 1 calc R . .
H57B H 0.1670 0.5680 0.8145 0.184 Uiso 1 1 calc R . .
H57C H 0.0983 0.5180 0.8307 0.184 Uiso 1 1 calc R . .
C58 C 0.0655(5) 0.5189(5) 0.2728(4) 0.077(2) Uani 1 1 d . . .
C59 C 0.0552(4) 0.5201(5) 0.3320(4) 0.077(2) Uani 1 1 d . . .
H59A H 0.0026 0.5193 0.3384 0.115 Uiso 1 1 calc R . .
H59B H 0.0772 0.5656 0.3487 0.115 Uiso 1 1 calc R . .
H59C H 0.0786 0.4760 0.3499 0.115 Uiso 1 1 calc R . .
P4 P 1.0210(6) 0.6102(7) -0.0059(5) 0.073(3) Uani 0.275(4) 1 d PD H 1
F16 F 0.9770(10) 0.6780(8) -0.0287(7) 0.094(2) Uani 0.275(4) 1 d PD H 1
F20 F 1.0551(10) 0.5900(10) -0.0649(6) 0.094(2) Uani 0.275(4) 1 d PD H 1
F17 F 1.0945(8) 0.6500(9) 0.0143(7) 0.094(2) Uani 0.275(4) 1 d PD H 1
F18 F 0.9893(10) 0.6310(10) 0.0519(7) 0.094(2) Uani 0.275(4) 1 d PD H 1
F19 F 1.0551(12) 0.5373(10) 0.0201(10) 0.094(2) Uani 0.275(4) 1 d PD H 1
F21 F 0.9468(8) 0.5663(10) -0.0254(8) 0.094(2) Uani 0.275(4) 1 d PD H 1
P4A P 0.9978(7) 0.5968(8) -0.0070(6) 0.073(3) Uani 0.225(4) 1 d PD H 2
F16A F 0.9238(10) 0.6382(11) -0.0204(9) 0.094(2) Uani 0.225(4) 1 d PD H 2
F20A F 1.0136(12) 0.5889(11) -0.0732(7) 0.094(2) Uani 0.225(4) 1 d PD H 2
F17A F 1.0517(11) 0.6624(10) 0.0058(9) 0.094(2) Uani 0.225(4) 1 d PD H 2
F18A F 0.9745(13) 0.6054(12) 0.0561(7) 0.094(2) Uani 0.225(4) 1 d PD H 2
F19A F 1.0633(12) 0.5460(13) 0.0109(12) 0.094(2) Uani 0.225(4) 1 d PD . 2
F21A F 0.9472(11) 0.5249(10) -0.0192(10) 0.094(2) Uani 0.225(4) 1 d PD . 2
P5 P 0.14624(11) 0.26336(12) 0.33253(13) 0.0393(7) Uani 0.663(5) 1 d PD I 5
F22 F 0.1347(4) 0.3509(3) 0.3270(4) 0.074(3) Uani 0.663(5) 1 d PD I 5
F23 F 0.2252(3) 0.2761(3) 0.3640(3) 0.074(2) Uani 0.663(5) 1 d PD I 5
F24 F 0.1579(4) 0.1750(4) 0.3407(4) 0.0405(15) Uani 0.663(5) 1 d PD I 5
F26 F 0.0669(4) 0.2484(6) 0.3050(6) 0.078(4) Uani 0.663(5) 1 d PD I 5
F25 F 0.1103(4) 0.2641(4) 0.3923(3) 0.089(2) Uani 0.663(5) 1 d PD I 5
F27 F 0.1837(5) 0.2630(5) 0.2733(3) 0.090(3) Uani 0.663(5) 1 d PD I 5
P5A P 0.1444(4) 0.2733(3) 0.2935(3) 0.0630(18) Uani 0.337(5) 1 d PD I 6
F22A F 0.2305(6) 0.2673(7) 0.2983(7) 0.082(5) Uani 0.337(5) 1 d PD I 6
F23A F 0.1378(8) 0.2243(6) 0.2379(4) 0.072(4) Uani 0.337(5) 1 d PD I 6
F24A F 0.1448(7) 0.3457(6) 0.2573(6) 0.086(5) Uani 0.337(5) 1 d PD I 6
F26A F 0.1501(9) 0.3197(10) 0.3513(6) 0.091(6) Uani 0.337(5) 1 d PD I 6
F25A F 0.0617(8) 0.2707(12) 0.2949(8) 0.075(7) Uani 0.337(5) 1 d PD I 6
F27A F 0.1570(12) 0.1959(9) 0.3289(8) 0.070(7) Uani 0.337(5) 1 d PD I 6
N10 N 0.2432(13) 0.2456(11) 0.4828(10) 0.059(6) Uani 0.25 1 d P J 7
C60 C 0.3106(19) 0.1927(19) 0.5715(12) 0.059(7) Uani 0.25 1 d P J 7
H60A H 0.3110 0.2450 0.5841 0.089 Uiso 0.25 1 calc PR J 7
H60B H 0.3574 0.1690 0.5831 0.089 Uiso 0.25 1 calc PR J 7
H60C H 0.2705 0.1659 0.5888 0.089 Uiso 0.25 1 calc PR J 7
C61 C 0.303(6) 0.191(6) 0.530(3) 0.24(6) Uani 0.25 1 d P J 7

loop_
_atom_site_aniso_label
_atom_site_aniso_U_11
_atom_site_aniso_U_22
_atom_site_aniso_U_33
_atom_site_aniso_U_23
_atom_site_aniso_U_13
_atom_site_aniso_U_12
Pd1 0.02685(19) 0.0521(3) 0.0257(2) 0.00124(15) -0.00315(13) 0.00022(14)
P1 0.0671(11) 0.0541(9) 0.0400(8) 0.0099(6) 0.0099(7) 0.0077(7)
P2 0.0726(11) 0.0432(8) 0.0569(10) -0.0124(7) 0.0034(8) -0.0053(7)
P3 0.0225(9) 0.167(3) 0.0431(13) 0.0072(15) -0.0080(9) -0.0098(12)
O1 0.050(2) 0.042(2) 0.051(2) -0.0122(17) 0.0022(18) -0.0030(16)
O2 0.072(3) 0.069(3) 0.055(3) -0.031(2) -0.007(2) 0.016(2)
O3 0.096(4) 0.044(2) 0.074(3) -0.016(2) 0.031(3) -0.005(2)
O4A 0.035(4) 0.017(3) 0.030(3) -0.006(2) -0.003(3) 0.011(3)
O4B 0.106(14) 0.28(3) 0.20(2) 0.15(2) 0.104(15) 0.138(18)
O5 0.0330(18) 0.0351(19) 0.078(3) -0.0152(18) 0.0094(18) -0.0032(14)
O6 0.041(2) 0.070(3) 0.044(2) -0.0089(19) 0.0047(17) 0.0167(18)
O7 0.047(2) 0.076(3) 0.049(2) -0.011(2) 0.0103(19) 0.017(2)
O8 0.074(4) 0.057(4) 0.091(5) 0.027(3) -0.017(4) -0.021(3)
F1 0.109(4) 0.090(3) 0.050(2) 0.025(2) 0.026(2) 0.032(3)
F2 0.073(3) 0.118(4) 0.194(7) 0.086(5) -0.042(4) -0.032(3)
F3 0.142(4) 0.061(2) 0.051(2) 0.0172(18) -0.012(3) -0.012(3)
F4 0.136(5) 0.081(3) 0.100(4) 0.008(3) -0.033(3) -0.033(3)
F5 0.103(4) 0.078(3) 0.059(3) -0.004(2) 0.015(2) 0.021(3)
F6 0.218(7) 0.119(4) 0.095(4) 0.041(3) 0.073(4) 0.105(5)
F7 0.074(3) 0.093(4) 0.268(9) -0.102(5) 0.038(4) -0.015(3)
F8 0.074(3) 0.083(3) 0.190(6) -0.057(4) 0.029(4) -0.022(3)
F9 0.335(12) 0.165(6) 0.049(3) -0.006(3) 0.008(5) -0.149(7)
F10 0.097(4) 0.060(3) 0.120(4) -0.050(3) -0.013(3) 0.004(2)
F11 0.073(3) 0.053(2) 0.075(3) -0.0153(18) -0.018(2) 0.0066(18)
F12 0.141(5) 0.142(5) 0.095(4) 0.050(4) -0.061(4) -0.064(4)
F13 0.0316(16) 0.202(5) 0.078(3) -0.002(3) -0.0131(18) -0.006(2)
F14 0.0316(16) 0.202(5) 0.078(3) -0.002(3) -0.0131(18) -0.006(2)
F15 0.0316(16) 0.202(5) 0.078(3) -0.002(3) -0.0131(18) -0.006(2)
F13B 0.0316(16) 0.202(5) 0.078(3) -0.002(3) -0.0131(18) -0.006(2)
F14B 0.0316(16) 0.202(5) 0.078(3) -0.002(3) -0.0131(18) -0.006(2)
F15B 0.0316(16) 0.202(5) 0.078(3) -0.002(3) -0.0131(18) -0.006(2)
N1 0.033(2) 0.069(3) 0.036(2) 0.000(2) -0.0090(18) 0.000(2)
N2 0.044(3) 0.082(4) 0.031(2) 0.008(2) -0.002(2) 0.017(2)
N3 0.0278(18) 0.041(2) 0.032(2) 0.0016(15) 0.0007(16) -0.0034(15)
N4 0.0210(17) 0.059(3) 0.0285(19) 0.0070(17) -0.0022(15) 0.0009(15)
N6 0.0231(17) 0.050(2) 0.0259(18) 0.0049(15) 0.0006(14) 0.0085(15)
N5 0.0270(18) 0.039(2) 0.0273(18) 0.0047(15) -0.0038(15) -0.0009(14)
N7 0.092(5) 0.038(3) 0.074(4) 0.000(3) 0.015(3) -0.005(3)
N8 0.085(5) 0.076(4) 0.073(5) 0.010(3) 0.029(4) 0.015(3)
N9 0.146(10) 0.130(8) 0.110(8) -0.007(6) 0.056(7) 0.020(7)
C1 0.053(4) 0.101(5) 0.035(3) 0.011(3) -0.013(3) -0.005(3)
C2 0.061(4) 0.100(5) 0.039(3) 0.012(3) 0.003(3) 0.020(4)
C3 0.035(3) 0.087(5) 0.050(3) 0.000(3) -0.008(2) -0.016(3)
C4 0.041(3) 0.097(5) 0.065(4) -0.007(4) -0.019(3) 0.016(3)
C5 0.069(4) 0.076(5) 0.059(4) 0.018(3) 0.019(3) 0.004(4)
C6 0.060(4) 0.074(4) 0.049(3) 0.002(3) 0.025(3) 0.012(3)
C7 0.044(3) 0.036(2) 0.033(2) -0.0038(19) -0.001(2) -0.007(2)
C8 0.042(3) 0.034(2) 0.034(2) 0.0006(18) -0.004(2) -0.0095(19)
C9 0.025(2) 0.039(3) 0.029(2) 0.0007(17) -0.0012(17) -0.0056(16)
C10 0.045(3) 0.041(3) 0.030(2) 0.0042(19) 0.004(2) 0.003(2)
C11 0.042(3) 0.041(3) 0.033(2) 0.0057(19) 0.006(2) 0.000(2)
C12 0.0216(18) 0.041(3) 0.030(2) 0.0063(17) -0.0045(17) -0.0035(15)
C13 0.036(2) 0.041(3) 0.035(2) 0.0083(19) 0.000(2) -0.0017(19)
C14 0.038(2) 0.045(3) 0.038(3) 0.009(2) 0.005(2) 0.006(2)
C15 0.027(2) 0.052(3) 0.031(2) -0.004(2) -0.0028(18) -0.0023(19)
C16 0.030(2) 0.046(3) 0.032(2) 0.0022(19) -0.0034(18) -0.0075(19)
C17 0.0201(19) 0.069(4) 0.032(2) 0.005(2) -0.0030(18) 0.0066(19)
C18 0.034(2) 0.036(2) 0.045(3) 0.011(2) -0.011(2) 0.0031(18)
C19 0.031(2) 0.028(2) 0.048(3) 0.0098(19) -0.010(2) 0.0009(17)
C20 0.0274(19) 0.028(2) 0.028(2) 0.0073(15) -0.0010(16) 0.0019(15)
C21 0.031(2) 0.030(2) 0.041(3) 0.0004(18) -0.0047(19) 0.0017(17)
C22 0.034(2) 0.031(2) 0.045(3) -0.0036(19) -0.006(2) -0.0006(18)
C23 0.027(2) 0.030(2) 0.025(2) 0.0034(15) 0.0001(16) 0.0038(15)
C24 0.039(3) 0.032(2) 0.063(3) 0.021(2) -0.019(2) -0.0069(19)
C25 0.038(3) 0.041(3) 0.060(3) 0.020(2) -0.016(2) -0.016(2)
C26 0.063(3) 0.041(3) 0.037(3) -0.010(2) -0.022(2) 0.031(3)
C27 0.073(4) 0.030(2) 0.040(3) -0.010(2) -0.024(3) 0.020(2)
C28 0.0165(17) 0.033(2) 0.048(3) 0.0005(18) -0.0031(18) 0.0009(14)
C29 0.024(2) 0.040(2) 0.042(3) -0.001(2) 0.0039(18) 0.0031(17)
C30 0.037(3) 0.042(3) 0.047(3) 0.007(2) 0.005(2) 0.005(2)
C31 0.040(3) 0.033(2) 0.056(3) 0.002(2) 0.006(2) 0.0038(19)
C32 0.029(2) 0.038(2) 0.046(3) -0.005(2) -0.003(2) -0.0001(18)
C33 0.0225(19) 0.036(2) 0.042(3) -0.0013(19) -0.0038(18) -0.0058(16)
C34 0.035(2) 0.048(3) 0.040(3) 0.001(2) -0.002(2) -0.012(2)
C35 0.047(3) 0.054(3) 0.056(3) 0.014(3) -0.007(3) -0.024(3)
C36 0.039(3) 0.033(3) 0.074(4) 0.004(2) -0.004(3) -0.008(2)
C37 0.022(2) 0.036(2) 0.058(3) -0.004(2) 0.002(2) -0.0016(17)
C38A 0.052(8) 0.036(6) 0.044(7) -0.007(7) 0.015(7) -0.007(5)
C39A 0.049(6) 0.040(6) 0.048(7) -0.017(5) 0.011(5) -0.006(4)
C38B 0.042(6) 0.032(6) 0.046(7) -0.009(6) 0.007(7) -0.004(4)
C39B 0.049(6) 0.041(6) 0.040(6) -0.001(4) 0.007(5) 0.000(5)
C40 0.068(5) 0.045(4) 0.235(14) -0.037(6) 0.057(7) 0.009(4)
C41A 0.057(8) 0.046(9) 0.056(8) -0.018(6) -0.015(6) 0.037(7)
C41B 0.069(12) 0.062(12) 0.109(18) 0.029(10) 0.038(12) 0.034(10)
C42 0.042(3) 0.067(4) 0.079(5) 0.003(3) 0.024(3) 0.015(3)
C43 0.054(4) 0.043(3) 0.080(5) -0.021(3) -0.002(3) -0.004(3)
C44 0.071(5) 0.062(4) 0.069(4) -0.030(3) -0.016(4) 0.004(3)
C45 0.100(6) 0.062(4) 0.073(5) -0.031(4) 0.007(4) 0.007(4)
C46 0.092(6) 0.041(3) 0.082(5) -0.014(3) 0.023(4) 0.003(3)
C47 0.090(6) 0.071(5) 0.068(5) -0.013(4) 0.020(4) -0.008(4)
C48A 0.034(5) 0.022(4) 0.023(4) -0.008(3) 0.005(3) 0.001(3)
C49A 0.056(8) 0.031(6) 0.056(10) -0.011(5) 0.003(6) 0.013(5)
C48B 0.19(3) 0.89(12) 0.048(12) 0.11(3) 0.048(15) 0.37(6)
C49B 0.060(14) 0.18(3) 0.051(10) -0.015(19) 0.021(10) 0.066(18)
C50 0.081(8) 0.130(10) 0.064(6) -0.022(7) 0.008(6) -0.040(7)
C51 0.090(8) 0.056(5) 0.077(7) -0.003(5) -0.004(6) -0.031(5)
C52 0.053(7) 0.068(8) 0.30(3) -0.025(14) 0.028(13) -0.017(6)
C53 0.19(2) 0.087(11) 0.24(2) 0.065(13) 0.058(18) 0.000(11)
C54 0.101(6) 0.036(3) 0.085(5) 0.005(3) 0.032(5) 0.007(3)
C55 0.135(10) 0.090(7) 0.152(10) 0.026(7) 0.055(8) 0.051(7)
C56 0.052(4) 0.107(7) 0.094(7) 0.015(5) 0.006(5) 0.008(4)
C57 0.082(7) 0.188(13) 0.098(8) -0.022(8) 0.010(6) 0.016(8)
C58 0.054(4) 0.097(6) 0.081(6) 0.003(5) 0.016(4) 0.011(4)
C59 0.050(4) 0.112(6) 0.066(5) 0.012(4) -0.002(4) 0.004(4)
P4 0.064(7) 0.075(5) 0.075(3) -0.025(3) -0.027(4) 0.012(5)
F16 0.098(4) 0.082(4) 0.099(4) -0.034(3) -0.034(3) 0.032(3)
F20 0.098(4) 0.082(4) 0.099(4) -0.034(3) -0.034(3) 0.032(3)
F17 0.098(4) 0.082(4) 0.099(4) -0.034(3) -0.034(3) 0.032(3)
F18 0.098(4) 0.082(4) 0.099(4) -0.034(3) -0.034(3) 0.032(3)
F19 0.098(4) 0.082(4) 0.099(4) -0.034(3) -0.034(3) 0.032(3)
F21 0.098(4) 0.082(4) 0.099(4) -0.034(3) -0.034(3) 0.032(3)
P4A 0.064(7) 0.075(5) 0.075(3) -0.025(3) -0.027(4) 0.012(5)
F16A 0.098(4) 0.082(4) 0.099(4) -0.034(3) -0.034(3) 0.032(3)
F20A 0.098(4) 0.082(4) 0.099(4) -0.034(3) -0.034(3) 0.032(3)
F17A 0.098(4) 0.082(4) 0.099(4) -0.034(3) -0.034(3) 0.032(3)
F18A 0.098(4) 0.082(4) 0.099(4) -0.034(3) -0.034(3) 0.032(3)
F19A 0.098(4) 0.082(4) 0.099(4) -0.034(3) -0.034(3) 0.032(3)
F21A 0.098(4) 0.082(4) 0.099(4) -0.034(3) -0.034(3) 0.032(3)
P5 0.0297(9) 0.0343(12) 0.0532(17) -0.0088(9) -0.0031(9) -0.0011(7)
F22 0.052(3) 0.037(3) 0.129(7) 0.004(4) -0.026(4) 0.004(3)
F23 0.052(3) 0.041(3) 0.125(6) 0.000(3) -0.042(4) -0.004(2)
F24 0.042(3) 0.024(3) 0.056(4) -0.003(3) 0.003(3) -0.008(2)
F26 0.034(3) 0.044(4) 0.154(11) -0.021(5) -0.020(4) -0.004(2)
F25 0.102(5) 0.105(5) 0.061(4) -0.012(4) 0.019(4) 0.046(4)
F27 0.095(6) 0.118(7) 0.061(5) 0.041(4) 0.034(5) 0.043(5)
P5A 0.093(5) 0.049(3) 0.049(4) -0.018(2) 0.023(3) -0.027(3)
F22A 0.080(9) 0.051(7) 0.113(13) -0.015(7) -0.027(9) 0.021(6)
F23A 0.114(11) 0.045(6) 0.055(7) -0.011(5) -0.012(7) -0.011(6)
F24A 0.091(10) 0.045(6) 0.118(12) -0.001(7) -0.032(8) 0.002(6)
F26A 0.094(13) 0.084(12) 0.099(13) -0.057(10) 0.035(10) -0.030(10)
F25A 0.075(12) 0.106(19) 0.044(7) -0.022(9) 0.009(7) -0.015(10)
F27A 0.097(12) 0.059(13) 0.055(9) 0.019(7) -0.008(7) -0.045(10)
N10 0.069(14) 0.035(10) 0.068(15) -0.012(9) -0.026(12) -0.007(9)
C60 0.065(18) 0.069(18) 0.044(14) 0.018(13) 0.001(12) -0.019(14)
C61 0.29(10) 0.30(11) 0.14(5) -0.17(6) 0.15(6) -0.24(9)

loop_
_atom_type_symbol
_atom_type_description
_atom_type_scat_dispersion_real
_atom_type_scat_dispersion_imag
_atom_type_scat_source
C C 0.0033 0.0016 'International Tables Vol C Tables 4.2.6.8 and 6.1.1.4'
H H 0.0000 0.0000 'International Tables Vol C Tables 4.2.6.8 and 6.1.1.4'
N N 0.0061 0.0033 'International Tables Vol C Tables 4.2.6.8 and 6.1.1.4'
O O 0.0106 0.0060 'International Tables Vol C Tables 4.2.6.8 and 6.1.1.4'
F F 0.0171 0.0103 'International Tables Vol C Tables 4.2.6.8 and 6.1.1.4'
P P 0.1023 0.0942 'International Tables Vol C Tables 4.2.6.8 and 6.1.1.4'
Pd Pd -0.9988 1.0072 'International Tables Vol C Tables 4.2.6.8 and 6.1.1.4'

loop_
_geom_angle_atom_site_label_1
_geom_angle_atom_site_label_2
_geom_angle_atom_site_label_3
_geom_angle
_geom_angle_site_symmetry_1
_geom_angle_site_symmetry_3
N5 Pd1 N3 85.66(16) . .
N5 Pd1 N1 178.85(19) . .
N3 Pd1 N1 95.28(19) . .
N5 Pd1 N2 92.90(18) . .
N3 Pd1 N2 175.6(2) . .
N1 Pd1 N2 86.2(2) . .
F2 P1 F5 89.5(4) . .
F2 P1 F6 91.6(5) . .
F5 P1 F6 178.8(4) . .
F2 P1 F1 92.4(3) . .
F5 P1 F1 89.4(2) . .
F6 P1 F1 90.7(3) . .
F2 P1 F3 87.7(3) . .
F5 P1 F3 90.5(3) . .
F6 P1 F3 89.4(3) . .
F1 P1 F3 179.9(3) . .
F2 P1 F4 177.8(4) . .
F5 P1 F4 89.7(3) . .
F6 P1 F4 89.2(4) . .
F1 P1 F4 89.7(3) . .
F3 P1 F4 90.2(3) . .
F12 P2 F10 92.3(4) . .
F12 P2 F9 178.9(4) . .
F10 P2 F9 88.0(4) . .
F12 P2 F7 91.3(5) . .
F10 P2 F7 176.1(4) . .
F9 P2 F7 88.5(5) . .
F12 P2 F11 90.0(3) . .
F10 P2 F11 92.3(2) . .
F9 P2 F11 88.9(4) . .
F7 P2 F11 89.2(3) . .
F12 P2 F8 90.7(4) . .
F10 P2 F8 87.2(3) . .
F9 P2 F8 90.4(4) . .
F7 P2 F8 91.3(3) . .
F11 P2 F8 179.2(3) . .
F13B P3 F13B 179.998(3) . 3_566
F13B P3 F15B 91.8(8) . .
F13B P3 F15B 88.2(8) 3_566 .
F13B P3 F15B 88.2(8) . 3_566
F13B P3 F15B 91.8(8) 3_566 3_566
F15B P3 F15B 179.999(3) . 3_566
F13B P3 F14 58.4(8) . .
F13B P3 F14 121.6(8) 3_566 .
F15B P3 F14 121.9(6) . .
F15B P3 F14 58.1(5) 3_566 .
F13B P3 F14 121.6(8) . 3_566
F13B P3 F14 58.4(8) 3_566 3_566
F15B P3 F14 58.1(6) . 3_566
F15B P3 F14 121.9(6) 3_566 3_566
F14 P3 F14 179.999(2) . 3_566
F13B P3 F13 143.1(6) . 3_566
F13B P3 F13 36.9(6) 3_566 3_566
F15B P3 F13 123.0(6) . 3_566
F15B P3 F13 57.0(6) 3_566 3_566
F14 P3 F13 90.0(5) . 3_566
F14 P3 F13 90.0(5) 3_566 3_566
F13B P3 F13 36.9(6) . .
F13B P3 F13 143.1(6) 3_566 .
F15B P3 F13 57.0(6) . .
F15B P3 F13 123.0(6) 3_566 .
F14 P3 F13 90.0(5) . .
F14 P3 F13 90.0(5) 3_566 .
F13 P3 F13 179.996(2) 3_566 .
F13B P3 F15 72.6(6) . 3_566
F13B P3 F15 107.4(6) 3_566 3_566
F15B P3 F15 127.8(7) . 3_566
F15B P3 F15 52.2(7) 3_566 3_566
F14 P3 F15 92.2(5) . 3_566
F14 P3 F15 87.8(5) 3_566 3_566
F13 P3 F15 91.9(5) 3_566 3_566
F13 P3 F15 88.1(5) . 3_566
F13B P3 F15 107.4(6) . .
F13B P3 F15 72.6(6) 3_566 .
F15B P3 F15 52.2(7) . .
F15B P3 F15 127.8(7) 3_566 .
F14 P3 F15 87.8(5) . .
F14 P3 F15 92.2(5) 3_566 .
F13 P3 F15 88.1(5) 3_566 .
F13 P3 F15 91.9(5) . .
F15 P3 F15 180.0(4) 3_566 .
F13B P3 F14B 92.2(8) . 3_566
F13B P3 F14B 87.8(8) 3_566 3_566
F15B P3 F14B 91.4(8) . 3_566
F15B P3 F14B 88.7(8) 3_566 3_566
F14 P3 F14B 133.4(6) . 3_566
F14 P3 F14B 46.6(6) 3_566 3_566
F13 P3 F14B 98.2(6) 3_566 3_566
F13 P3 F14B 81.8(6) . 3_566
F15 P3 F14B 42.1(5) 3_566 3_566
F15 P3 F14B 137.9(5) . 3_566
F13B P3 F14B 87.8(8) . .
F13B P3 F14B 92.2(8) 3_566 .
F15B P3 F14B 88.7(8) . .
F15B P3 F14B 91.3(8) 3_566 .
F14 P3 F14B 46.6(6) . .
F14 P3 F14B 133.4(6) 3_566 .
F13 P3 F14B 81.8(6) 3_566 .
F13 P3 F14B 98.2(6) . .
F15 P3 F14B 137.9(5) 3_566 .
F15 P3 F14B 42.1(5) . .
F14B P3 F14B 179.999(4) 3_566 .
C32 O1 C43 116.6(5) . .
C45 O2 C44 111.2(5) . .
C47 O3 C46 113.7(5) . .
C48A O4A C49A 110.1(9) . .
C48B O4B C49B 117.6(19) . .
C37 O5 C38B 126.2(7) . .
C37 O5 C38A 106.6(7) . .
C38B O5 C38A 25.4(5) . .
C39A O6 C40 125.6(7) . .
C39A O6 C39B 44.0(7) . .
C40 O6 C39B 115.5(7) . .
C41A O7 C42 121.1(8) . .
C41A O7 C41B 25.8(11) . .
C42 O7 C41B 106.6(8) . .
C51 O8 C53 101.3(11) . .
C4 N1 C3 111.2(6) . .
C4 N1 C1 108.1(5) . .
C3 N1 C1 109.0(5) . .
C4 N1 Pd1 111.3(4) . .
C3 N1 Pd1 112.0(4) . .
C1 N1 Pd1 104.9(4) . .
C6 N2 C2 114.4(5) . .
C6 N2 C5 105.3(5) . .
C2 N2 C5 105.6(5) . .
C6 N2 Pd1 111.1(4) . .
C2 N2 Pd1 105.9(4) . .
C5 N2 Pd1 114.5(4) . .
C11 N3 C7 118.1(4) . .
C11 N3 Pd1 119.4(3) . .
C7 N3 Pd1 121.8(3) . .
C14 N4 C15 120.7(5) . .
C14 N4 C17 120.7(4) . .
C15 N4 C17 118.5(4) . .
C26 N6 C25 121.3(4) 3_666 3_666
C26 N6 C17 120.1(4) 3_666 .
C25 N6 C17 118.6(4) 3_666 .
C18 N5 C22 118.6(4) . .
C18 N5 Pd1 119.4(3) . .
C22 N5 Pd1 121.8(3) . .
C2 C1 N1 111.4(5) . .
C2 C1 H1A 109.4 . .
N1 C1 H1A 109.4 . .
C2 C1 H1B 109.4 . .
N1 C1 H1B 109.4 . .
H1A C1 H1B 108.0 . .
N2 C2 C1 107.4(6) . .
N2 C2 H2A 110.2 . .
C1 C2 H2A 110.2 . .
N2 C2 H2B 110.2 . .
C1 C2 H2B 110.2 . .
H2A C2 H2B 108.5 . .
N1 C3 H3A 109.5 . .
N1 C3 H3B 109.5 . .
H3A C3 H3B 109.5 . .
N1 C3 H3C 109.5 . .
H3A C3 H3C 109.5 . .
H3B C3 H3C 109.5 . .
N1 C4 H4A 109.5 . .
N1 C4 H4B 109.5 . .
H4A C4 H4B 109.5 . .
N1 C4 H4C 109.5 . .
H4A C4 H4C 109.5 . .
H4B C4 H4C 109.5 . .
N2 C5 H5A 109.5 . .
N2 C5 H5B 109.5 . .
H5A C5 H5B 109.5 . .
N2 C5 H5C 109.5 . .
H5A C5 H5C 109.5 . .
H5B C5 H5C 109.5 . .
N2 C6 H6A 109.5 . .
N2 C6 H6B 109.5 . .
H6A C6 H6B 109.5 . .
N2 C6 H6C 109.5 . .
H6A C6 H6C 109.5 . .
H6B C6 H6C 109.5 . .
N3 C7 C8 122.7(5) . .
N3 C7 H7 118.7 . .
C8 C7 H7 118.7 . .
C7 C8 C9 119.9(5) . .
C7 C8 H8 120.1 . .
C9 C8 H8 120.1 . .
C8 C9 C10 117.5(5) . .
C8 C9 C12 121.7(4) . .
C10 C9 C12 120.8(4) . .
C11 C10 C9 119.5(5) . .
C11 C10 H10 120.3 . .
C9 C10 H10 120.3 . .
N3 C11 C10 122.4(5) . .
N3 C11 H11 118.8 . .
C10 C11 H11 118.8 . .
C16 C12 C13 117.8(5) . .
C16 C12 C9 121.1(4) . .
C13 C12 C9 121.1(4) . .
C14 C13 C12 119.2(5) . .
C14 C13 H13 120.4 . .
C12 C13 H13 120.4 . .
N4 C14 C13 121.7(5) . .
N4 C14 H14 119.1 . .
C13 C14 H14 119.1 . .
N4 C15 C16 120.0(5) . .
N4 C15 H15 120.0 . .
C16 C15 H15 120.0 . .
C15 C16 C12 120.6(5) . .
C15 C16 H16 119.7 . .
C12 C16 H16 119.7 . .
N4 C17 N6 110.5(4) . .
N4 C17 H17A 109.5 . .
N6 C17 H17A 109.5 . .
N4 C17 H17B 109.5 . .
N6 C17 H17B 109.5 . .
H17A C17 H17B 108.1 . .
N5 C18 C19 122.9(4) . .
N5 C18 H18 118.5 . .
C19 C18 H18 118.5 . .
C20 C19 C18 119.0(4) . .
C20 C19 H19 120.5 . .
C18 C19 H19 120.5 . .
C19 C20 C21 117.8(4) . .
C19 C20 C23 120.6(4) . .
C21 C20 C23 121.7(4) . .
C22 C21 C20 119.7(4) . .
C22 C21 H21 120.1 . .
C20 C21 H21 120.1 . .
N5 C22 C21 122.0(4) . .
N5 C22 H22 119.0 . .
C21 C22 H22 119.0 . .
C24 C23 C27 117.9(5) . .
C24 C23 C20 121.3(4) . .
C27 C23 C20 120.9(4) . .
C25 C24 C23 120.7(5) . .
C25 C24 H24 119.6 . .
C23 C24 H24 119.6 . .
N6 C25 C24 119.7(5) 3_666 .
N6 C25 H25 120.1 3_666 .
C24 C25 H25 120.1 . .
N6 C26 C27 120.8(4) 3_666 .
N6 C26 H26 119.6 3_666 .
C27 C26 H26 119.6 . .
C26 C27 C23 119.6(5) . .
C26 C27 H27 120.2 . .
C23 C27 H27 120.2 . .
C33 C28 C29 120.8(4) . .
C33 C28 C37 118.5(5) . .
C29 C28 C37 120.7(5) . .
C30 C29 C28 119.0(5) . .
C30 C29 H29 120.5 . .
C28 C29 H29 120.5 . .
C29 C30 C31 121.6(5) . .
C29 C30 H30 119.2 . .
C31 C30 H30 119.2 . .
C32 C31 C30 120.1(5) . .
C32 C31 H31 119.9 . .
C30 C31 H31 119.9 . .
O1 C32 C31 125.3(5) . .
O1 C32 C33 114.6(5) . .
C31 C32 C33 120.1(5) . .
C28 C33 C34 119.9(5) . .
C28 C33 C32 118.3(5) . .
C34 C33 C32 121.8(5) . .
C35 C34 C33 119.8(6) . .
C35 C34 H34 120.1 . .
C33 C34 H34 120.1 . .
C34 C35 C36 121.7(6) . .
C34 C35 H35 119.1 . .
C36 C35 H35 119.1 . .
C37 C36 C35 119.6(5) . .
C37 C36 H36 120.2 . .
C35 C36 H36 120.2 . .
O5 C37 C36 124.8(5) . .
O5 C37 C28 114.8(5) . .
C36 C37 C28 120.4(5) . .
C39A C38A O5 101.4(10) . .
C39A C38A H38A 111.5 . .
O5 C38A H38A 111.5 . .
C39A C38A H38B 111.5 . .
O5 C38A H38B 111.5 . .
H38A C38A H38B 109.3 . .
O6 C39A C38A 109.4(10) . .
O6 C39A H39A 109.8 . .
C38A C39A H39A 109.8 . .
O6 C39A H39B 109.8 . .
C38A C39A H39B 109.8 . .
H39A C39A H39B 108.3 . .
O5 C38B C39B 110.0(10) . .
O5 C38B H38C 109.7 . .
C39B C38B H38C 109.7 . .
O5 C38B H38D 109.7 . .
C39B C38B H38D 109.7 . .
H38C C38B H38D 108.2 . .
O6 C39B C38B 107.1(9) . .
O6 C39B H39C 110.3 . .
C38B C39B H39C 110.3 . .
O6 C39B H39D 110.3 . .
C38B C39B H39D 110.3 . .
H39C C39B H39D 108.6 . .
C41B C40 O6 128.9(11) . .
C41B C40 C41A 26.9(12) . .
O6 C40 C41A 109.8(7) . .
C41B C40 H40A 111.8 . .
O6 C40 H40A 109.7 . .
C41A C40 H40A 109.7 . .
C41B C40 H40B 84.1 . .
O6 C40 H40B 109.7 . .
C41A C40 H40B 109.7 . .
H40A C40 H40B 108.2 . .
O7 C41A C40 117.8(12) . .
O7 C41A H41A 107.9 . .
C40 C41A H41A 107.9 . .
O7 C41A H41B 107.9 . .
C40 C41A H41B 107.9 . .
H41A C41A H41B 107.2 . .
C40 C41B O7 115.9(13) . .
C40 C41B H41C 108.3 . .
O7 C41B H41C 108.3 . .
C40 C41B H41D 108.3 . .
O7 C41B H41D 108.3 . .
H41C C41B H41D 107.4 . .
C49B C42 O7 118.7(13) 3_666 .
C49B C42 C49A 17(2) 3_666 3_666
O7 C42 C49A 111.3(11) . 3_666
C49B C42 H42A 92.6 3_666 .
O7 C42 H42A 109.4 . .
C49A C42 H42A 109.4 3_666 .
C49B C42 H42B 116.9 3_666 .
O7 C42 H42B 109.4 . .
C49A C42 H42B 109.4 3_666 .
H42A C42 H42B 108.0 . .
O1 C43 C44 107.6(6) . .
O1 C43 H43A 110.2 . .
C44 C43 H43A 110.2 . .
O1 C43 H43B 110.2 . .
C44 C43 H43B 110.2 . .
H43A C43 H43B 108.5 . .
O2 C44 C43 109.0(5) . .
O2 C44 H44A 109.9 . .
C43 C44 H44A 109.9 . .
O2 C44 H44B 109.9 . .
C43 C44 H44B 109.9 . .
H44A C44 H44B 108.3 . .
O2 C45 C46 110.0(6) . .
O2 C45 H45A 109.7 . .
C46 C45 H45A 109.7 . .
O2 C45 H45B 109.7 . .
C46 C45 H45B 109.7 . .
H45A C45 H45B 108.2 . .
O3 C46 C45 109.3(6) . .
O3 C46 H46A 109.8 . .
C45 C46 H46A 109.8 . .
O3 C46 H46B 109.8 . .
C45 C46 H46B 109.8 . .
H46A C46 H46B 108.3 . .
O3 C47 C48B 116.9(10) . .
O3 C47 C48A 113.7(7) . .
C48B C47 C48A 44.3(13) . .
O3 C47 H47A 108.8 . .
C48B C47 H47A 66.2 . .
C48A C47 H47A 108.8 . .
O3 C47 H47B 108.8 . .
C48B C47 H47B 133.4 . .
C48A C47 H47B 108.8 . .
H47A C47 H47B 107.7 . .
O4A C48A C47 111.6(7) . .
O4A C48A H48A 109.3 . .
C47 C48A H48A 109.3 . .
O4A C48A H48B 109.3 . .
C47 C48A H48B 109.3 . .
H48A C48A H48B 108.0 . .
O4A C49A C42 106.7(12) . 3_666
O4A C49A H49A 110.4 . .
C42 C49A H49A 110.4 3_666 .
O4A C49A H49B 110.4 . .
C42 C49A H49B 110.4 3_666 .
H49A C49A H49B 108.6 . .
C47 C48B O4B 141.9(19) . .
C47 C48B H48C 101.5 . .
O4B C48B H48C 101.5 . .
C47 C48B H48D 101.5 . .
O4B C48B H48D 101.5 . .
H48C C48B H48D 104.6 . .
C42 C49B O4B 107.5(18) 3_666 .
C42 C49B H49C 110.2 3_666 .
O4B C49B H49C 110.2 . .
C42 C49B H49D 110.2 3_666 .
O4B C49B H49D 110.2 . .
H49C C49B H49D 108.5 . .
O8 C51 C50 138.5(11) . .
O8 C51 H51A 102.5 . .
C50 C51 H51A 102.5 . .
O8 C51 H51B 102.5 . .
C50 C51 H51B 102.5 . .
H51A C51 H51B 104.9 . .
C52 C53 O8 115.3(15) . .
C52 C53 H53A 108.5 . .
O8 C53 H53A 108.5 . .
C52 C53 H53B 108.5 . .
O8 C53 H53B 108.5 . .
H53A C53 H53B 107.5 . .
N7 C54 C55 179.1(10) . .
C54 C55 H55A 109.5 . .
C54 C55 H55B 109.5 . .
H55A C55 H55B 109.5 . .
C54 C55 H55C 109.5 . .
H55A C55 H55C 109.5 . .
H55B C55 H55C 109.5 . .
N8 C56 C57 176.3(11) . .
C56 C57 H57A 109.5 . .
C56 C57 H57B 109.5 . .
H57A C57 H57B 109.5 . .
C56 C57 H57C 109.5 . .
H57A C57 H57C 109.5 . .
H57B C57 H57C 109.5 . .
N9 C58 C59 175.7(11) . .
C58 C59 H59A 109.5 . .
C58 C59 H59B 109.5 . .
H59A C59 H59B 109.5 . .
C58 C59 H59C 109.5 . .
H59A C59 H59C 109.5 . .
H59B C59 H59C 109.5 . .
F16 P4 F18 84.5(10) . .
F16 P4 F19 171.9(14) . .
F18 P4 F19 91.0(11) . .
F16 P4 F17 99.9(11) . .
F18 P4 F17 88.7(10) . .
F19 P4 F17 86.7(11) . .
F16 P4 F20 95.5(10) . .
F18 P4 F20 178.8(12) . .
F19 P4 F20 89.2(11) . .
F17 P4 F20 90.1(10) . .
F16 P4 F21 82.4(10) . .
F18 P4 F21 91.1(10) . .
F19 P4 F21 91.0(11) . .
F17 P4 F21 177.7(12) . .
F20 P4 F21 90.1(10) . .
F19A P4A F17A 85.2(12) . .
F19A P4A F16A 170.5(16) . .
F17A P4A F16A 102.5(13) . .
F19A P4A F18A 92.5(13) . .
F17A P4A F18A 86.7(12) . .
F16A P4A F18A 82.6(11) . .
F19A P4A F21A 90.5(13) . .
F17A P4A F21A 175.6(13) . .
F16A P4A F21A 81.9(11) . .
F18A P4A F21A 93.8(12) . .
F19A P4A F20A 92.1(13) . .
F17A P4A F20A 96.4(12) . .
F16A P4A F20A 92.5(11) . .
F18A P4A F20A 174.7(12) . .
F21A P4A F20A 83.5(11) . .
F21A F19A P4A 120(2) 3_765 .
F19A F21A P4A 147.8(19) 3_765 .
F26 P5 F25 87.3(6) . .
F26 P5 F27 93.8(6) . .
F25 P5 F27 178.9(5) . .
F26 P5 F22 91.1(5) . .
F25 P5 F22 90.2(5) . .
F27 P5 F22 89.7(5) . .
F26 P5 F24 89.7(5) . .
F25 P5 F24 87.8(4) . .
F27 P5 F24 92.3(4) . .
F22 P5 F24 177.8(5) . .
F26 P5 F23 176.4(6) . .
F25 P5 F23 89.6(4) . .
F27 P5 F23 89.3(5) . .
F22 P5 F23 90.5(3) . .
F24 P5 F23 88.5(4) . .
F25A P5A F24A 94.0(10) . .
F25A P5A F23A 88.1(9) . .
F24A P5A F23A 90.6(7) . .
F25A P5A F22A 172.3(11) . .
F24A P5A F22A 93.7(8) . .
F23A P5A F22A 93.2(8) . .
F25A P5A F26A 91.0(9) . .
F24A P5A F26A 91.8(9) . .
F23A P5A F26A 177.5(9) . .
F22A P5A F26A 87.3(8) . .
F25A P5A F27A 94.5(11) . .
F24A P5A F27A 171.2(10) . .
F23A P5A F27A 87.4(9) . .
F22A P5A F27A 77.9(9) . .
F26A P5A F27A 90.3(11) . .
C60 C61 N10 130(10) . .

loop_
_geom_bond_atom_site_label_1
_geom_bond_atom_site_label_2
_geom_bond_distance
_geom_bond_site_symmetry_2
Pd1 N5 2.037(4) .
Pd1 N3 2.039(4) .
Pd1 N1 2.068(4) .
Pd1 N2 2.073(5) .
P1 F2 1.561(6) .
P1 F5 1.570(5) .
P1 F6 1.571(5) .
P1 F1 1.575(4) .
P1 F3 1.587(4) .
P1 F4 1.591(5) .
P2 F12 1.535(6) .
P2 F10 1.566(4) .
P2 F9 1.577(6) .
P2 F7 1.581(5) .
P2 F11 1.589(5) .
P2 F8 1.608(5) .
P3 F13B 1.560(15) .
P3 F13B 1.560(15) 3_566
P3 F15B 1.577(14) .
P3 F15B 1.577(14) 3_566
P3 F14 1.586(9) .
P3 F14 1.586(9) 3_566
P3 F13 1.605(10) 3_566
P3 F13 1.605(10) .
P3 F15 1.615(9) 3_566
P3 F15 1.615(9) .
P3 F14B 1.643(16) 3_566
P3 F14B 1.643(16) .
O1 C32 1.357(6) .
O1 C43 1.459(7) .
O2 C45 1.402(8) .
O2 C44 1.432(9) .
O3 C47 1.362(9) .
O3 C46 1.426(8) .
O4A C48A 1.404(10) .
O4A C49A 1.43(3) .
O4B C48B 1.45(2) .
O4B C49B 1.53(3) .
O5 C37 1.366(7) .
O5 C38B 1.452(14) .
O5 C38A 1.502(15) .
O6 C39A 1.365(12) .
O6 C40 1.381(8) .
O6 C39B 1.464(12) .
O7 C41A 1.25(2) .
O7 C42 1.416(7) .
O7 C41B 1.57(2) .
O8 C51 1.209(12) .
O8 C53 1.61(2) .
N1 C4 1.482(9) .
N1 C3 1.483(8) .
N1 C1 1.509(8) .
N2 C6 1.472(8) .
N2 C2 1.495(8) .
N2 C5 1.526(9) .
N3 C11 1.338(7) .
N3 C7 1.357(6) .
N4 C14 1.338(7) .
N4 C15 1.357(7) .
N4 C17 1.466(7) .
N6 C26 1.339(7) 3_666
N6 C25 1.345(6) 3_666
N6 C17 1.474(6) .
N5 C18 1.317(6) .
N5 C22 1.352(6) .
N7 C54 1.138(10) .
N8 C56 1.154(12) .
N9 C58 1.187(14) .
C1 C2 1.505(10) .
C1 H1A 0.9900 .
C1 H1B 0.9900 .
C2 H2A 0.9900 .
C2 H2B 0.9900 .
C3 H3A 0.9800 .
C3 H3B 0.9800 .
C3 H3C 0.9800 .
C4 H4A 0.9800 .
C4 H4B 0.9800 .
C4 H4C 0.9800 .
C5 H5A 0.9800 .
C5 H5B 0.9800 .
C5 H5C 0.9800 .
C6 H6A 0.9800 .
C6 H6B 0.9800 .
C6 H6C 0.9800 .
C7 C8 1.375(7) .
C7 H7 0.9500 .
C8 C9 1.391(7) .
C8 H8 0.9500 .
C9 C10 1.403(7) .
C9 C12 1.485(7) .
C10 C11 1.393(7) .
C10 H10 0.9500 .
C11 H11 0.9500 .
C12 C16 1.390(7) .
C12 C13 1.412(6) .
C13 C14 1.369(7) .
C13 H13 0.9500 .
C14 H14 0.9500 .
C15 C16 1.376(7) .
C15 H15 0.9500 .
C16 H16 0.9500 .
C17 H17A 0.9900 .
C17 H17B 0.9900 .
C18 C19 1.397(6) .
C18 H18 0.9500 .
C19 C20 1.382(6) .
C19 H19 0.9500 .
C20 C21 1.397(6) .
C20 C23 1.478(6) .
C21 C22 1.375(6) .
C21 H21 0.9500 .
C22 H22 0.9500 .
C23 C24 1.389(7) .
C23 C27 1.392(6) .
C24 C25 1.371(7) .
C24 H24 0.9500 .
C25 N6 1.345(6) 3_666
C25 H25 0.9500 .
C26 N6 1.339(7) 3_666
C26 C27 1.373(7) .
C26 H26 0.9500 .
C27 H27 0.9500 .
C28 C33 1.402(7) .
C28 C29 1.419(7) .
C28 C37 1.435(6) .
C29 C30 1.356(7) .
C29 H29 0.9500 .
C30 C31 1.410(8) .
C30 H30 0.9500 .
C31 C32 1.370(8) .
C31 H31 0.9500 .
C32 C33 1.429(7) .
C33 C34 1.421(7) .
C34 C35 1.359(8) .
C34 H34 0.9500 .
C35 C36 1.399(9) .
C35 H35 0.9500 .
C36 C37 1.378(8) .
C36 H36 0.9500 .
C38A C39A 1.502(18) .
C38A H38A 0.9900 .
C38A H38B 0.9900 .
C39A H39A 0.9900 .
C39A H39B 0.9900 .
C38B C39B 1.476(18) .
C38B H38C 0.9900 .
C38B H38D 0.9900 .
C39B H39C 0.9900 .
C39B H39D 0.9900 .
C40 C41B 1.23(2) .
C40 C41A 1.53(2) .
C40 H40A 0.9900 .
C40 H40B 0.9900 .
C41A H41A 0.9900 .
C41A H41B 0.9900 .
C41B H41C 0.9900 .
C41B H41D 0.9900 .
C42 C49B 1.26(3) 3_666
C42 C49A 1.61(2) 3_666
C42 H42A 0.9900 .
C42 H42B 0.9900 .
C43 C44 1.484(10) .
C43 H43A 0.9900 .
C43 H43B 0.9900 .
C44 H44A 0.9900 .
C44 H44B 0.9900 .
C45 C46 1.486(12) .
C45 H45A 0.9900 .
C45 H45B 0.9900 .
C46 H46A 0.9900 .
C46 H46B 0.9900 .
C47 C48B 1.44(2) .
C47 C48A 1.491(12) .
C47 H47A 0.9900 .
C47 H47B 0.9900 .
C48A H48A 0.9900 .
C48A H48B 0.9900 .
C49A C42 1.61(2) 3_666
C49A H49A 0.9900 .
C49A H49B 0.9900 .
C48B H48C 0.9900 .
C48B H48D 0.9900 .
C49B C42 1.26(3) 3_666
C49B H49C 0.9900 .
C49B H49D 0.9900 .
C50 C51 1.488(14) .
C50 H50A 0.9800 .
C50 H50B 0.9800 .
C50 H50C 0.9800 .
C51 H51A 0.9900 .
C51 H51B 0.9900 .
C52 C53 1.50(2) .
C52 H52A 0.9800 .
C52 H52B 0.9800 .
C52 H52C 0.9800 .
C53 H53A 0.9900 .
C53 H53B 0.9900 .
C54 C55 1.490(12) .
C55 H55A 0.9800 .
C55 H55B 0.9800 .
C55 H55C 0.9800 .
C56 C57 1.507(16) .
C57 H57A 0.9800 .
C57 H57B 0.9800 .
C57 H57C 0.9800 .
C58 C59 1.412(13) .
C59 H59A 0.9800 .
C59 H59B 0.9800 .
C59 H59C 0.9800 .
P4 F16 1.535(13) .
P4 F18 1.548(13) .
P4 F19 1.554(14) .
P4 F17 1.570(13) .
P4 F20 1.591(14) .
P4 F21 1.611(13) .
P4A F19A 1.543(14) .
P4A F17A 1.550(14) .
P4A F16A 1.557(14) .
P4A F18A 1.571(15) .
P4A F21A 1.599(15) .
P4A F20A 1.603(15) .
F19A F21A 1.30(3) 3_765
F21A F19A 1.30(3) 3_765
P5 F26 1.578(8) .
P5 F25 1.580(7) .
P5 F27 1.580(7) .
P5 F22 1.582(6) .
P5 F24 1.602(7) .
P5 F23 1.603(5) .
P5A F25A 1.512(14) .
P5A F24A 1.549(11) .
P5A F23A 1.571(10) .
P5A F22A 1.572(12) .
P5A F26A 1.589(12) .
P5A F27A 1.623(12) .
N10 C61 1.81(15) .
C60 C61 0.98(8) .
C60 H60A 0.9800 .
C60 H60B 0.9800 .
C60 H60C 0.9800 .

loop_
_geom_torsion_atom_site_label_1
_geom_torsion_atom_site_label_2
_geom_torsion_atom_site_label_3
_geom_torsion_atom_site_label_4
_geom_torsion
_geom_torsion_site_symmetry_1
_geom_torsion_site_symmetry_4
N5 Pd1 N1 C4 -146(9) . .
N3 Pd1 N1 C4 69.1(5) . .
N2 Pd1 N1 C4 -106.7(5) . .
N5 Pd1 N1 C3 89(10) . .
N3 Pd1 N1 C3 -56.1(4) . .
N2 Pd1 N1 C3 128.1(5) . .
N5 Pd1 N1 C1 -29(10) . .
N3 Pd1 N1 C1 -174.1(4) . .
N2 Pd1 N1 C1 10.0(4) . .
N5 Pd1 N2 C6 72.6(4) . .
N3 Pd1 N2 C6 143(2) . .
N1 Pd1 N2 C6 -106.6(5) . .
N5 Pd1 N2 C2 -162.5(5) . .
N3 Pd1 N2 C2 -92(2) . .
N1 Pd1 N2 C2 18.2(5) . .
N5 Pd1 N2 C5 -46.5(4) . .
N3 Pd1 N2 C5 24(2) . .
N1 Pd1 N2 C5 134.2(4) . .
N5 Pd1 N3 C11 94.5(4) . .
N1 Pd1 N3 C11 -86.2(4) . .
N2 Pd1 N3 C11 24(2) . .
N5 Pd1 N3 C7 -75.9(4) . .
N1 Pd1 N3 C7 103.4(4) . .
N2 Pd1 N3 C7 -147(2) . .
N3 Pd1 N5 C18 -85.0(4) . .
N1 Pd1 N5 C18 130(10) . .
N2 Pd1 N5 C18 90.8(4) . .
N3 Pd1 N5 C22 88.7(4) . .
N1 Pd1 N5 C22 -57(10) . .
N2 Pd1 N5 C22 -95.4(4) . .
C4 N1 C1 C2 81.2(7) . .
C3 N1 C1 C2 -157.8(6) . .
Pd1 N1 C1 C2 -37.7(6) . .
C6 N2 C2 C1 79.9(7) . .
C5 N2 C2 C1 -164.7(6) . .
Pd1 N2 C2 C1 -42.9(7) . .
N1 C1 C2 N2 55.6(8) . .
C11 N3 C7 C8 -1.4(7) . .
Pd1 N3 C7 C8 169.1(4) . .
N3 C7 C8 C9 0.8(8) . .
C7 C8 C9 C10 0.4(7) . .
C7 C8 C9 C12 -179.0(4) . .
C8 C9 C10 C11 -0.9(7) . .
C12 C9 C10 C11 178.5(4) . .
C7 N3 C11 C10 0.9(7) . .
Pd1 N3 C11 C10 -169.9(4) . .
C9 C10 C11 N3 0.3(8) . .
C8 C9 C12 C16 166.3(4) . .
C10 C9 C12 C16 -13.0(7) . .
C8 C9 C12 C13 -14.7(7) . .
C10 C9 C12 C13 165.9(5) . .
C16 C12 C13 C14 1.4(7) . .
C9 C12 C13 C14 -177.6(4) . .
C15 N4 C14 C13 0.3(7) . .
C17 N4 C14 C13 177.2(4) . .
C12 C13 C14 N4 -1.0(7) . .
C14 N4 C15 C16 0.1(7) . .
C17 N4 C15 C16 -176.9(4) . .
N4 C15 C16 C12 0.3(7) . .
C13 C12 C16 C15 -1.1(7) . .
C9 C12 C16 C15 177.9(4) . .
C14 N4 C17 N6 97.0(5) . .
C15 N4 C17 N6 -86.1(5) . .
C26 N6 C17 N4 90.2(6) 3_666 .
C25 N6 C17 N4 -89.9(6) 3_666 .
C22 N5 C18 C19 -1.3(8) . .
Pd1 N5 C18 C19 172.7(4) . .
N5 C18 C19 C20 -0.2(8) . .
C18 C19 C20 C21 1.8(8) . .
C18 C19 C20 C23 -177.4(5) . .
C19 C20 C21 C22 -1.9(8) . .
C23 C20 C21 C22 177.3(5) . .
C18 N5 C22 C21 1.2(8) . .
Pd1 N5 C22 C21 -172.6(4) . .
C20 C21 C22 N5 0.4(8) . .
C19 C20 C23 C24 -5.4(7) . .
C21 C20 C23 C24 175.4(5) . .
C19 C20 C23 C27 173.2(5) . .
C21 C20 C23 C27 -6.0(7) . .
C27 C23 C24 C25 0.3(9) . .
C20 C23 C24 C25 178.9(5) . .
C23 C24 C25 N6 -0.8(10) . 3_666
N6 C26 C27 C23 1.0(10) 3_666 .
C24 C23 C27 C26 -0.4(9) . .
C20 C23 C27 C26 -179.0(5) . .
C33 C28 C29 C30 -2.1(7) . .
C37 C28 C29 C30 178.2(4) . .
C28 C29 C30 C31 0.0(7) . .
C29 C30 C31 C32 1.5(8) . .
C43 O1 C32 C31 7.2(7) . .
C43 O1 C32 C33 -173.8(4) . .
C30 C31 C32 O1 178.0(5) . .
C30 C31 C32 C33 -0.9(7) . .
C29 C28 C33 C34 -178.7(4) . .
C37 C28 C33 C34 1.0(6) . .
C29 C28 C33 C32 2.7(6) . .
C37 C28 C33 C32 -177.6(4) . .
O1 C32 C33 C28 179.8(4) . .
C31 C32 C33 C28 -1.2(7) . .
O1 C32 C33 C34 1.2(7) . .
C31 C32 C33 C34 -179.8(5) . .
C28 C33 C34 C35 -0.2(7) . .
C32 C33 C34 C35 178.3(5) . .
C33 C34 C35 C36 -0.3(8) . .
C34 C35 C36 C37 0.0(8) . .
C38B O5 C37 C36 -15.2(10) . .
C38A O5 C37 C36 3.1(9) . .
C38B O5 C37 C28 166.3(8) . .
C38A O5 C37 C28 -175.3(7) . .
C35 C36 C37 O5 -177.6(5) . .
C35 C36 C37 C28 0.8(7) . .
C33 C28 C37 O5 177.2(4) . .
C29 C28 C37 O5 -3.1(6) . .
C33 C28 C37 C36 -1.3(7) . .
C29 C28 C37 C36 178.4(4) . .
C37 O5 C38A C39A 166.4(8) . .
C38B O5 C38A C39A -50(2) . .
C40 O6 C39A C38A -129.9(11) . .
C39B O6 C39A C38A -38.7(10) . .
O5 C38A C39A O6 -79.4(12) . .
C37 O5 C38B C39B 90.3(11) . .
C38A O5 C38B C39B 46(2) . .
C39A O6 C39B C38B 37.6(9) . .
C40 O6 C39B C38B 153.4(9) . .
O5 C38B C39B O6 68.5(12) . .
C39A O6 C40 C41B -147(2) . .
C39B O6 C40 C41B 162(2) . .
C39A O6 C40 C41A -169.5(11) . .
C39B O6 C40 C41A 140.2(11) . .
C42 O7 C41A C40 115.2(11) . .
C41B O7 C41A C40 54(2) . .
C41B C40 C41A O7 -86(3) . .
O6 C40 C41A O7 53.6(16) . .
O6 C40 C41B O7 0(3) . .
C41A C40 C41B O7 51(2) . .
C41A O7 C41B C40 -83(3) . .
C42 O7 C41B C40 148.7(19) . .
C41A O7 C42 C49B -88.7(19) . 3_666
C41B O7 C42 C49B -65(2) . 3_666
C41A O7 C42 C49A -72.0(13) . 3_666
C41B O7 C42 C49A -48.6(14) . 3_666
C32 O1 C43 C44 -179.7(5) . .
C45 O2 C44 C43 164.9(6) . .
O1 C43 C44 O2 75.5(7) . .
C44 O2 C45 C46 -177.2(6) . .
C47 O3 C46 C45 -136.7(7) . .
O2 C45 C46 O3 -66.0(9) . .
C46 O3 C47 C48B -122.3(15) . .
C46 O3 C47 C48A -73.1(9) . .
C49A O4A C48A C47 179.6(13) . .
O3 C47 C48A O4A -69.6(9) . .
C48B C47 C48A O4A 35.4(13) . .
C48A O4A C49A C42 -177.5(11) . 3_666
O3 C47 C48B O4B 11(4) . .
C48A C47 C48B O4B -87(4) . .
C49B O4B C48B C47 118(3) . .
C48B O4B C49B C42 -175(2) . 3_666
C53 O8 C51 C50 -53.7(18) . .
C51 O8 C53 C52 169(2) . .
F17A P4A F19A F21A 169(3) . 3_765
F16A P4A F19A F21A 24(10) . 3_765
F18A P4A F19A F21A 82(2) . 3_765
F21A P4A F19A F21A -12(3) . 3_765
F20A P4A F19A F21A -95(3) . 3_765
F19A P4A F21A F19A 19(5) . 3_765
F17A P4A F21A F19A 22(21) . 3_765
F16A P4A F21A F19A -155(4) . 3_765
F18A P4A F21A F19A -73(4) . 3_765
F20A P4A F21A F19A 111(4) . 3_765
